data_7055827
loop_
_publ_author_name
'Shit, Madhusudan'
'Maity, Suvendu'
'Bera, Sachinath'
'Weyherm\"uller, Thomas'
'Ghosh, Prasanta'

_publ_section_title
;
 Coordination of o-benzosemiquinonate, o-iminobenzosemiquinonate,
 4,4&#x2032;-di-tert-butyl-2,2&#x2032;-bipyridine and 1,10-phenanthroline
 anion radicals to oxidovanadium(iv)
;
_journal_issue 12
_journal_name_full 'New J. Chem.'
_journal_page_first 10305
_journal_paper_doi 10.1039/C6NJ02220K
_journal_volume 40
_journal_year 2016
_chemical_formula_moiety 'C25 H18 N5 O5 V'
_chemical_formula_sum 'C25 H18 N5 O5 V'
_chemical_formula_weight 519.38
_chemical_name_systematic
;
 ?
;
_space_group_crystal_system orthorhombic
_space_group_IT_number 19
_space_group_name_Hall 'P 2ac 2ab'
_space_group_name_H-M_alt 'P 21 21 21'
_symmetry_space_group_name_Hall 'P 2ac 2ab'
_symmetry_space_group_name_H-M 'P 21 21 21'
_atom_sites_solution_hydrogens geom
_audit_creation_method SHELXL-2013
_audit_update_record
;
2016-10-18 deposited with the CCDC.
2016-10-19 downloaded from the CCDC.
;
_cell_angle_alpha 90
_cell_angle_beta 90
_cell_angle_gamma 90
_cell_formula_units_Z 8
_cell_length_a 13.8584(5)
_cell_length_b 16.1145(6)
_cell_length_c 22.9607(9)
_cell_measurement_reflns_used 9688
_cell_measurement_temperature 293(2)
_cell_measurement_theta_max 27.34
_cell_measurement_theta_min 2.63
_cell_volume 5127.6(3)
_computing_cell_refinement 'Bruker SAINT'
_computing_data_collection 'Bruker APEX2'
_computing_data_reduction 'Bruker SAINT'
_computing_molecular_graphics 'Bruker SHELXTL'
_computing_publication_material 'Bruker SHELXTL'
_computing_structure_refinement 'SHELXL-2013 (Sheldrick, 2013)'
_computing_structure_solution 'SHELXS-97 (Sheldrick 2008)'
_diffrn_ambient_temperature 293(2)
_diffrn_measured_fraction_theta_full 0.997
_diffrn_measured_fraction_theta_max 0.998
_diffrn_measurement_device_type 'Bruker APEX-II CCD'
_diffrn_measurement_method '\f and \w scans'
_diffrn_radiation_type MoK\a
_diffrn_radiation_wavelength 0.71073
_diffrn_reflns_av_R_equivalents 0.0602
_diffrn_reflns_av_unetI/netI 0.0409
_diffrn_reflns_Laue_measured_fraction_full 0.997
_diffrn_reflns_Laue_measured_fraction_max 0.998
_diffrn_reflns_limit_h_max 17
_diffrn_reflns_limit_h_min -17
_diffrn_reflns_limit_k_max 20
_diffrn_reflns_limit_k_min -20
_diffrn_reflns_limit_l_max 29
_diffrn_reflns_limit_l_min -29
_diffrn_reflns_number 78927
_diffrn_reflns_point_group_measured_fraction_full 0.998
_diffrn_reflns_point_group_measured_fraction_max 0.999
_diffrn_reflns_theta_full 25.242
_diffrn_reflns_theta_max 27.000
_diffrn_reflns_theta_min 2.924
_diffrn_source Mo
_exptl_absorpt_coefficient_mu 0.430
_exptl_absorpt_correction_T_max 0.950
_exptl_absorpt_correction_T_min 0.902
_exptl_absorpt_correction_type multi-scan
_exptl_absorpt_process_details 'APEX2 (Bruker AXS Inc. 2007)'
_exptl_crystal_colour green
_exptl_crystal_density_diffrn 1.346
_exptl_crystal_description prism
_exptl_crystal_F_000 2128
_exptl_crystal_size_max 0.620
_exptl_crystal_size_mid 0.200
_exptl_crystal_size_min 0.170
_refine_diff_density_max 0.229
_refine_diff_density_min -0.239
_refine_diff_density_rms 0.046
_refine_ls_abs_structure_details
;
 Flack x determined using 3537 quotients [(I+)-(I-)]/[(I+)+(I-)]
 (Parsons and Flack (2004), Acta Cryst. A60, s61).
;
_refine_ls_abs_structure_Flack 0.015(7)
_refine_ls_extinction_method none
_refine_ls_goodness_of_fit_ref 1.037
_refine_ls_hydrogen_treatment constr
_refine_ls_matrix_type full
_refine_ls_number_parameters 654
_refine_ls_number_reflns 11180
_refine_ls_number_restraints 124
_refine_ls_restrained_S_all 1.043
_refine_ls_R_factor_all 0.0594
_refine_ls_R_factor_gt 0.0403
_refine_ls_shift/su_max 0.001
_refine_ls_shift/su_mean 0.000
_refine_ls_structure_factor_coef Fsqd
_refine_ls_weighting_details
;
 w=1/[\s^2^(Fo^2^)+(0.0413P)^2^+1.4506P]
 where P=(Fo^2^+2Fc^2^)/3
;
_refine_ls_weighting_scheme calc
_refine_ls_wR_factor_gt 0.0859
_refine_ls_wR_factor_ref 0.0954
_reflns_Friedel_coverage 0.818
_reflns_Friedel_fraction_full 1.000
_reflns_Friedel_fraction_max 1.000
_reflns_number_gt 8993
_reflns_number_total 11180
_reflns_threshold_expression 'I > 2\s(I)'
_cod_data_source_file c6nj02220k2.cif
_cod_data_source_block 3_SQ
_cod_depositor_comments 'Adding full bibliography for 7055826--7055828.cif.'
_cod_database_code 7055827
_shelx_space_group_comment
;
The symmetry employed for this shelxl refinement is uniquely defined
by the following loop, which should always be used as a source of
symmetry information in preference to the above space-group names.
They are only intended as comments.
;
_shelx_estimated_absorpt_t_min 0.776
_shelx_estimated_absorpt_t_max 0.930
_shelxl_version_number 2013-2

loop_
_space_group_symop_operation_xyz
'x, y, z'
'-x+1/2, -y, z+1/2'
'-x, y+1/2, -z+1/2'
'x+1/2, -y+1/2, -z'

loop_
_atom_site_label
_atom_site_type_symbol
_atom_site_fract_x
_atom_site_fract_y
_atom_site_fract_z
_atom_site_U_iso_or_equiv
_atom_site_adp_type
_atom_site_occupancy
_atom_site_site_symmetry_order
_atom_site_calc_flag
_atom_site_refinement_flags_posn
_atom_site_refinement_flags_adp
_atom_site_refinement_flags_occupancy
_atom_site_disorder_assembly
_atom_site_disorder_group
O1 O 0.19270(19) 0.36575(16) 0.57421(11) 0.0451(6) Uani 1 1 d . . . . .
V1 V 0.07390(4) 0.33093(3) 0.53299(3) 0.03663(15) Uani 1 1 d . . . . .
C2 C 0.2286(3) 0.4362(2) 0.55905(16) 0.0404(9) Uani 1 1 d . . . . .
V2 V 0.41061(4) 0.45520(3) 0.38748(2) 0.03277(14) Uani 1 1 d . . . . .
C3 C 0.3248(3) 0.4589(3) 0.58320(16) 0.0476(9) Uani 1 1 d . . . . .
C4 C 0.3740(4) 0.4040(3) 0.6183(2) 0.0698(14) Uani 1 1 d . . . . .
H4 H 0.3448 0.3547 0.6299 0.084 Uiso 1 1 calc R U . . .
C5 C 0.4678(5) 0.4224(5) 0.6364(3) 0.095(2) Uani 1 1 d . . . . .
H5 H 0.5014 0.3848 0.6594 0.114 Uiso 1 1 calc R U . . .
C6 C 0.5099(4) 0.4944(6) 0.6207(3) 0.096(2) Uani 1 1 d . . . . .
H6 H 0.5723 0.5061 0.6332 0.115 Uiso 1 1 calc R U . . .
C7 C 0.4625(5) 0.5494(5) 0.5874(2) 0.097(2) Uani 1 1 d . . . . .
H7 H 0.4925 0.5988 0.5767 0.116 Uiso 1 1 calc R U . . .
C8 C 0.3684(4) 0.5331(3) 0.5686(2) 0.0693(14) Uani 1 1 d . . . . .
H8 H 0.3353 0.5720 0.5463 0.083 Uiso 1 1 calc R U . . .
N9 N 0.1873(2) 0.48737(18) 0.52184(14) 0.0445(8) Uani 1 1 d . . . . .
N10 N 0.1042(2) 0.44965(18) 0.50205(12) 0.0379(7) Uani 1 1 d . . . . .
C11 C 0.0498(3) 0.4837(2) 0.46292(17) 0.0395(8) Uani 1 1 d . . . . .
C12 C -0.0307(3) 0.4303(2) 0.44431(16) 0.0402(8) Uani 1 1 d . . . . .
C13 C -0.1046(3) 0.4552(3) 0.40788(19) 0.0552(10) Uani 1 1 d . . . . .
H13 H -0.1064 0.5092 0.3936 0.066 Uiso 1 1 calc R U . . .
C14 C -0.1760(3) 0.3988(3) 0.3929(2) 0.0595(11) Uani 1 1 d . . . . .
H14 H -0.2264 0.4146 0.3686 0.071 Uiso 1 1 calc R U . . .
C15 C -0.1715(3) 0.3194(3) 0.41450(19) 0.0558(11) Uani 1 1 d . . . . .
H15 H -0.2180 0.2803 0.4043 0.067 Uiso 1 1 calc R U . . .
C16 C -0.0974(3) 0.2984(2) 0.45134(17) 0.0467(9) Uani 1 1 d . . . . .
H16 H -0.0953 0.2449 0.4665 0.056 Uiso 1 1 calc R U . . .
N17 N -0.0284(2) 0.35170(17) 0.46624(13) 0.0383(7) Uani 1 1 d . . . . .
C18 C 0.0623(3) 0.5685(2) 0.43886(17) 0.0441(9) Uani 1 1 d . . . . .
C19 C 0.0670(3) 0.5806(2) 0.37895(18) 0.0489(10) Uani 1 1 d . . . . .
H19 H 0.0645 0.5354 0.3538 0.059 Uiso 1 1 calc R U . . .
C20 C 0.0755(3) 0.6605(3) 0.3569(2) 0.0596(11) Uani 1 1 d . . . . .
H20 H 0.0799 0.6686 0.3169 0.072 Uiso 1 1 calc R U . . .
C21 C 0.0775(3) 0.7279(3) 0.3940(2) 0.0651(13) Uani 1 1 d . . . . .
H21 H 0.0814 0.7814 0.3790 0.078 Uiso 1 1 calc R U . . .
C22 C 0.0735(4) 0.7157(3) 0.4527(2) 0.0684(13) Uani 1 1 d . . . . .
H22 H 0.0753 0.7612 0.4776 0.082 Uiso 1 1 calc R U . . .
C23 C 0.0668(3) 0.6364(2) 0.47582(19) 0.0544(11) Uani 1 1 d . . . . .
H23 H 0.0653 0.6288 0.5160 0.065 Uiso 1 1 calc R U . . .
O25 O 0.17308(18) 0.29898(14) 0.46489(11) 0.0414(6) Uani 1 1 d . . . . .
C26 C 0.1893(2) 0.2198(2) 0.46059(16) 0.0378(8) Uani 1 1 d . . . . .
C27 C 0.2580(3) 0.1834(3) 0.42352(19) 0.0524(10) Uani 1 1 d . . . . .
H27 H 0.2946 0.2163 0.3986 0.063 Uiso 1 1 calc R U . . .
C28 C 0.2705(4) 0.0994(3) 0.4244(2) 0.0648(13) Uani 1 1 d . . . . .
H28 H 0.3158 0.0748 0.4000 0.078 Uiso 1 1 calc R U . . .
C29 C 0.2161(3) 0.0507(3) 0.4615(2) 0.0603(11) Uani 1 1 d D . . . .
C30 C 0.1475(3) 0.0826(2) 0.49892(19) 0.0506(10) Uani 1 1 d . . . . .
H30 H 0.1109 0.0483 0.5229 0.061 Uiso 1 1 calc R U . . .
C31 C 0.1354(2) 0.1691(2) 0.49924(16) 0.0367(8) Uani 1 1 d . . . . .
N32 N 0.0769(2) 0.21341(17) 0.53510(13) 0.0390(7) Uani 1 1 d . . . . .
H32 H 0.0403 0.1875 0.5593 0.047 Uiso 1 1 calc R U . . .
N33 N 0.222(2) -0.0407(6) 0.4560(14) 0.089(6) Uani 0.531(18) 1 d D U P A 1
O34 O 0.2715(15) -0.0700(10) 0.4172(9) 0.130(5) Uani 0.531(18) 1 d D U P A 1
O35 O 0.184(4) -0.081(2) 0.495(3) 0.112(6) Uani 0.531(18) 1 d D U P A 1
N33' N 0.239(2) -0.0385(7) 0.4678(17) 0.089(6) Uani 0.469(18) 1 d D U P A 2
O34' O 0.3151(16) -0.0616(11) 0.4456(10) 0.130(5) Uani 0.469(18) 1 d D U P A 2
O35' O 0.177(5) -0.084(3) 0.488(3) 0.112(6) Uani 0.469(18) 1 d D U P A 2
O36 O -0.0032(2) 0.34231(18) 0.58379(11) 0.0507(7) Uani 1 1 d . . . . .
O40 O 0.47671(18) 0.36185(15) 0.34838(11) 0.0410(6) Uani 1 1 d . . . . .
C41 C 0.5585(3) 0.3785(2) 0.32321(16) 0.0392(8) Uani 1 1 d . . . . .
C42 C 0.6072(3) 0.3118(2) 0.29119(16) 0.0431(9) Uani 1 1 d . . . . .
C43 C 0.5726(4) 0.2325(3) 0.29244(19) 0.0640(12) Uani 1 1 d . . . . .
H43 H 0.5179 0.2204 0.3143 0.077 Uiso 1 1 calc R U . . .
C44 C 0.6178(4) 0.1701(3) 0.2617(2) 0.0800(16) Uani 1 1 d . . . . .
H44 H 0.5931 0.1164 0.2629 0.096 Uiso 1 1 calc R U . . .
C45 C 0.6984(4) 0.1865(3) 0.2296(2) 0.0777(16) Uani 1 1 d . . . . .
H45 H 0.7289 0.1442 0.2091 0.093 Uiso 1 1 calc R U . . .
C46 C 0.7339(4) 0.2652(4) 0.2278(3) 0.093(2) Uani 1 1 d . . . . .
H46 H 0.7888 0.2767 0.2060 0.112 Uiso 1 1 calc R U . . .
C47 C 0.6888(3) 0.3283(3) 0.2583(2) 0.0756(15) Uani 1 1 d . . . . .
H47 H 0.7134 0.3819 0.2567 0.091 Uiso 1 1 calc R U . . .
N48 N 0.5994(2) 0.45216(19) 0.32431(13) 0.0437(7) Uani 1 1 d . . . . .
N49 N 0.5376(2) 0.50506(18) 0.35301(13) 0.0377(7) Uani 1 1 d . . . . .
C51 C 0.4794(3) 0.6307(2) 0.38569(19) 0.0450(9) Uani 1 1 d . . . . .
C52 C 0.4819(3) 0.7157(3) 0.3935(2) 0.0654(13) Uani 1 1 d . . . . .
H52 H 0.5346 0.7465 0.3808 0.078 Uiso 1 1 calc R U . . .
C53 C 0.4053(4) 0.7542(3) 0.4203(2) 0.0735(14) Uani 1 1 d . . . . .
H53 H 0.4060 0.8113 0.4261 0.088 Uiso 1 1 calc R U . . .
C54 C 0.3286(4) 0.7083(3) 0.4383(2) 0.0678(14) Uani 1 1 d . . . . .
H54 H 0.2765 0.7337 0.4566 0.081 Uiso 1 1 calc R U . . .
C55 C 0.3287(3) 0.6231(3) 0.42911(19) 0.0533(11) Uani 1 1 d . . . . .
H55 H 0.2759 0.5920 0.4413 0.064 Uiso 1 1 calc R U . . .
N56 N 0.4025(2) 0.58473(18) 0.40329(13) 0.0416(7) Uani 1 1 d . . . . .
C50 C 0.5573(3) 0.5832(2) 0.35692(17) 0.0452(9) Uani 0.774(8) 1 d D . P B 1
C57 C 0.6494(3) 0.6198(3) 0.3361(3) 0.0613(15) Uani 0.774(8) 1 d DG U P B 1
C58 C 0.6736(5) 0.6175(5) 0.2774(2) 0.108(3) Uani 0.774(8) 1 d G U P B 1
H58 H 0.6316 0.5935 0.2506 0.130 Uiso 0.774(8) 1 calc R U P B 1
C59 C 0.7606(5) 0.6511(6) 0.2586(3) 0.148(5) Uani 0.774(8) 1 d G U P B 1
H59 H 0.7768 0.6496 0.2193 0.178 Uiso 0.774(8) 1 calc R U P B 1
C60 C 0.8234(4) 0.6870(4) 0.2985(4) 0.153(5) Uani 0.774(8) 1 d G U P B 1
H60 H 0.8816 0.7094 0.2859 0.184 Uiso 0.774(8) 1 calc R U P B 1
C61 C 0.7992(4) 0.6892(4) 0.3572(3) 0.120(4) Uani 0.774(8) 1 d G U P B 1
H61 H 0.8412 0.7132 0.3840 0.144 Uiso 0.774(8) 1 calc R U P B 1
C62 C 0.7122(4) 0.6556(4) 0.3760(2) 0.090(3) Uani 0.774(8) 1 d G U P B 1
H62 H 0.6960 0.6572 0.4153 0.108 Uiso 0.774(8) 1 calc R U P B 1
C50' C 0.5573(3) 0.5832(2) 0.35692(17) 0.0452(9) Uani 0.226(8) 1 d . U P B 2
C57' C 0.6386(13) 0.6284(8) 0.3323(8) 0.0613(15) Uani 0.226(8) 1 d DG U P B 2
C58' C 0.6307(14) 0.6786(15) 0.2833(9) 0.108(3) Uani 0.226(8) 1 d G U P B 2
H58' H 0.5714 0.6846 0.2648 0.130 Uiso 0.226(8) 1 calc R U P B 2
C59' C 0.7114(18) 0.7198(17) 0.2620(10) 0.148(5) Uani 0.226(8) 1 d G U P B 2
H59' H 0.7061 0.7534 0.2292 0.178 Uiso 0.226(8) 1 calc R U P B 2
C60' C 0.8000(14) 0.7109(14) 0.2897(13) 0.153(5) Uani 0.226(8) 1 d G U P B 2
H60' H 0.8540 0.7385 0.2754 0.184 Uiso 0.226(8) 1 calc R U P B 2
C61' C 0.8079(13) 0.6607(16) 0.3387(13) 0.120(4) Uani 0.226(8) 1 d G U P B 2
H61' H 0.8671 0.6547 0.3572 0.144 Uiso 0.226(8) 1 calc R U P B 2
C62' C 0.7272(16) 0.6194(12) 0.3600(10) 0.090(3) Uani 0.226(8) 1 d G U P B 2
H62' H 0.7324 0.5858 0.3928 0.108 Uiso 0.226(8) 1 calc R U P B 2
O63 O 0.35448(19) 0.48877(16) 0.30558(11) 0.0465(6) Uani 1 1 d . . . . .
C64 C 0.2717(3) 0.4563(2) 0.29453(16) 0.0417(8) Uani 1 1 d . . . . .
C65 C 0.2211(4) 0.4644(3) 0.2421(2) 0.0700(14) Uani 1 1 d . . . . .
H65 H 0.2466 0.4961 0.2119 0.084 Uiso 1 1 calc R U . . .
C66 C 0.1332(4) 0.4250(4) 0.2351(2) 0.0748(15) Uani 1 1 d . . . . .
H66 H 0.0993 0.4304 0.2004 0.090 Uiso 1 1 calc R U . . .
C67 C 0.0958(3) 0.3773(3) 0.28035(18) 0.0513(10) Uani 1 1 d . . . . .
C68 C 0.1417(3) 0.3681(2) 0.33272(16) 0.0407(9) Uani 1 1 d . . . . .
H68 H 0.1152 0.3358 0.3622 0.049 Uiso 1 1 calc R U . . .
C69 C 0.2295(3) 0.4086(2) 0.34032(14) 0.0331(7) Uani 1 1 d . . . . .
N70 N 0.2843(2) 0.40901(16) 0.38900(12) 0.0327(6) Uani 1 1 d . . . . .
H70 H 0.2619 0.3883 0.4208 0.039 Uiso 1 1 calc R U . . .
N71 N 0.0054(3) 0.3339(3) 0.2697(2) 0.0709(11) Uani 1 1 d . . . . .
O72 O -0.0221(3) 0.2846(3) 0.3060(2) 0.1005(13) Uani 1 1 d . . . . .
O73 O -0.0379(3) 0.3471(4) 0.2249(2) 0.129(2) Uani 1 1 d . . . . .
O74 O 0.43478(18) 0.43206(16) 0.45349(10) 0.0447(6) Uani 1 1 d . . . . .

loop_
_atom_site_aniso_label
_atom_site_aniso_U_11
_atom_site_aniso_U_22
_atom_site_aniso_U_33
_atom_site_aniso_U_23
_atom_site_aniso_U_13
_atom_site_aniso_U_12
O1 0.0483(16) 0.0386(14) 0.0485(15) 0.0057(11) -0.0022(12) -0.0047(12)
V1 0.0390(3) 0.0301(3) 0.0408(3) 0.0051(2) 0.0069(3) -0.0027(3)
C2 0.043(2) 0.039(2) 0.0389(19) -0.0069(16) 0.0056(16) -0.0039(17)
V2 0.0294(3) 0.0306(3) 0.0383(3) 0.0032(2) 0.0004(3) 0.0012(3)
C3 0.045(2) 0.057(2) 0.041(2) -0.0147(19) 0.0080(17) -0.007(2)
C4 0.060(3) 0.059(3) 0.091(4) -0.020(3) -0.021(3) 0.006(2)
C5 0.067(4) 0.099(5) 0.118(5) -0.043(4) -0.028(3) 0.020(4)
C6 0.050(3) 0.147(7) 0.089(4) -0.059(4) -0.002(3) -0.011(4)
C7 0.088(4) 0.139(6) 0.063(3) -0.025(4) 0.011(3) -0.068(5)
C8 0.074(3) 0.082(4) 0.052(3) -0.005(2) -0.002(2) -0.033(3)
N9 0.0480(19) 0.0337(16) 0.0517(19) -0.0025(14) 0.0005(16) -0.0044(14)
N10 0.0407(17) 0.0293(14) 0.0437(16) -0.0004(13) 0.0028(13) -0.0038(14)
C11 0.040(2) 0.0312(17) 0.047(2) 0.0034(16) 0.0073(17) 0.0010(15)
C12 0.0355(19) 0.041(2) 0.045(2) 0.0045(16) 0.0072(16) 0.0013(16)
C13 0.043(2) 0.054(2) 0.068(3) 0.015(2) 0.0001(19) 0.004(2)
C14 0.039(2) 0.071(3) 0.069(3) 0.005(2) -0.005(2) -0.003(2)
C15 0.039(2) 0.062(3) 0.066(3) -0.007(2) 0.003(2) -0.011(2)
C16 0.043(2) 0.040(2) 0.058(2) -0.0015(17) 0.0096(19) -0.0087(18)
N17 0.0371(15) 0.0351(16) 0.0427(16) 0.0022(13) 0.0068(14) -0.0056(13)
C18 0.038(2) 0.0339(19) 0.060(2) 0.0099(16) 0.0066(17) 0.0031(16)
C19 0.048(2) 0.043(2) 0.055(2) 0.0088(18) 0.0090(19) 0.0030(18)
C20 0.054(3) 0.056(3) 0.070(3) 0.025(2) 0.015(2) 0.002(2)
C21 0.062(3) 0.037(2) 0.097(4) 0.023(2) 0.018(3) 0.004(2)
C22 0.081(3) 0.032(2) 0.092(4) 0.002(2) 0.014(3) 0.002(2)
C23 0.065(3) 0.037(2) 0.061(2) 0.0053(18) 0.010(2) 0.006(2)
O25 0.0470(15) 0.0322(13) 0.0448(14) 0.0074(11) 0.0120(12) -0.0032(11)
C26 0.0312(18) 0.0382(19) 0.044(2) 0.0007(16) -0.0002(16) -0.0007(15)
C27 0.046(2) 0.052(3) 0.059(3) -0.003(2) 0.012(2) 0.002(2)
C28 0.057(3) 0.056(3) 0.082(3) -0.013(2) 0.011(3) 0.017(2)
C29 0.054(2) 0.033(2) 0.094(3) -0.007(2) -0.009(2) 0.010(2)
C30 0.042(2) 0.034(2) 0.076(3) 0.007(2) -0.005(2) -0.0018(18)
C31 0.0313(18) 0.0315(17) 0.047(2) 0.0064(16) -0.0026(15) -0.0018(16)
N32 0.0349(15) 0.0334(14) 0.0486(16) 0.0122(13) 0.0057(15) -0.0028(13)
N33 0.097(10) 0.047(3) 0.122(12) -0.009(4) -0.012(10) 0.026(3)
O34 0.147(13) 0.060(4) 0.182(14) -0.022(7) 0.029(8) 0.047(7)
O35 0.132(7) 0.036(3) 0.167(13) 0.011(5) 0.000(9) 0.004(4)
N33' 0.097(10) 0.047(3) 0.122(12) -0.009(4) -0.012(10) 0.026(3)
O34' 0.147(13) 0.060(4) 0.182(14) -0.022(7) 0.029(8) 0.047(7)
O35' 0.132(7) 0.036(3) 0.167(13) 0.011(5) 0.000(9) 0.004(4)
O36 0.0516(16) 0.0526(17) 0.0480(15) 0.0075(13) 0.0118(13) 0.0029(14)
O40 0.0380(14) 0.0327(13) 0.0524(15) -0.0003(11) 0.0092(12) 0.0002(11)
C41 0.038(2) 0.039(2) 0.0407(19) 0.0027(15) 0.0014(16) 0.0045(16)
C42 0.038(2) 0.049(2) 0.042(2) -0.0077(16) 0.0034(16) 0.0043(17)
C43 0.084(3) 0.047(2) 0.060(3) -0.005(2) 0.024(3) 0.002(3)
C44 0.099(4) 0.055(3) 0.087(4) -0.021(3) 0.028(3) -0.004(3)
C45 0.070(3) 0.072(4) 0.091(4) -0.039(3) 0.012(3) 0.008(3)
C46 0.059(3) 0.094(4) 0.127(5) -0.056(4) 0.040(3) -0.012(3)
C47 0.052(3) 0.064(3) 0.112(4) -0.033(3) 0.027(3) -0.011(2)
N48 0.0351(16) 0.0401(17) 0.0559(18) -0.0046(15) 0.0073(14) 0.0004(15)
N49 0.0288(15) 0.0340(16) 0.0504(18) 0.0019(13) 0.0028(14) -0.0001(13)
C51 0.038(2) 0.038(2) 0.059(2) -0.0025(19) -0.0032(19) -0.0009(16)
C52 0.054(3) 0.034(2) 0.108(4) -0.005(2) -0.002(3) -0.001(2)
C53 0.064(3) 0.038(2) 0.119(4) -0.016(2) -0.015(3) 0.012(2)
C54 0.054(3) 0.053(3) 0.097(4) -0.021(3) -0.001(3) 0.015(2)
C55 0.040(2) 0.052(3) 0.068(3) -0.010(2) 0.001(2) 0.010(2)
N56 0.0349(17) 0.0368(15) 0.0530(18) -0.0017(13) -0.0025(14) 0.0039(14)
C50 0.040(2) 0.038(2) 0.057(2) 0.0045(17) 0.0023(18) -0.0045(17)
C57 0.048(3) 0.044(3) 0.093(4) 0.012(3) 0.011(3) -0.008(2)
C58 0.091(6) 0.119(7) 0.114(6) 0.026(6) 0.027(5) -0.033(5)
C59 0.116(8) 0.171(11) 0.158(8) 0.016(8) 0.063(7) -0.032(7)
C60 0.102(7) 0.130(8) 0.227(11) 0.077(8) 0.032(8) -0.031(6)
C61 0.062(4) 0.110(8) 0.187(10) -0.014(7) 0.006(5) -0.035(5)
C62 0.056(4) 0.087(6) 0.126(6) -0.009(5) 0.006(4) -0.023(4)
C50' 0.040(2) 0.038(2) 0.057(2) 0.0045(17) 0.0023(18) -0.0045(17)
C57' 0.048(3) 0.044(3) 0.093(4) 0.012(3) 0.011(3) -0.008(2)
C58' 0.091(6) 0.119(7) 0.114(6) 0.026(6) 0.027(5) -0.033(5)
C59' 0.116(8) 0.171(11) 0.158(8) 0.016(8) 0.063(7) -0.032(7)
C60' 0.102(7) 0.130(8) 0.227(11) 0.077(8) 0.032(8) -0.031(6)
C61' 0.062(4) 0.110(8) 0.187(10) -0.014(7) 0.006(5) -0.035(5)
C62' 0.056(4) 0.087(6) 0.126(6) -0.009(5) 0.006(4) -0.023(4)
O63 0.0449(15) 0.0485(15) 0.0462(15) 0.0170(12) -0.0043(12) -0.0110(13)
C64 0.044(2) 0.0385(19) 0.043(2) 0.0087(17) -0.0040(16) -0.0039(18)
C65 0.072(3) 0.084(4) 0.054(3) 0.029(2) -0.023(2) -0.030(3)
C66 0.073(3) 0.095(4) 0.057(3) 0.016(3) -0.029(3) -0.022(3)
C67 0.038(2) 0.056(2) 0.060(2) -0.0103(19) -0.010(2) -0.008(2)
C68 0.0330(19) 0.044(2) 0.045(2) -0.0028(17) 0.0036(16) -0.0041(16)
C69 0.0341(19) 0.0305(18) 0.0348(18) 0.0011(14) -0.0023(15) 0.0046(15)
N70 0.0325(15) 0.0328(15) 0.0328(14) 0.0057(12) 0.0045(13) 0.0005(12)
N71 0.046(2) 0.092(3) 0.075(3) -0.011(3) -0.009(2) -0.019(2)
O72 0.064(2) 0.124(3) 0.113(3) 0.003(3) -0.007(2) -0.045(2)
O73 0.097(3) 0.183(5) 0.108(3) 0.018(3) -0.060(3) -0.063(3)
O74 0.0427(15) 0.0486(15) 0.0429(14) 0.0026(11) -0.0057(11) 0.0061(12)

loop_
_atom_type_symbol
_atom_type_description
_atom_type_scat_dispersion_real
_atom_type_scat_dispersion_imag
_atom_type_scat_source
C C 0.0033 0.0016 'International Tables Vol C Tables 4.2.6.8 and 6.1.1.4'
H H 0.0000 0.0000 'International Tables Vol C Tables 4.2.6.8 and 6.1.1.4'
N N 0.0061 0.0033 'International Tables Vol C Tables 4.2.6.8 and 6.1.1.4'
O O 0.0106 0.0060 'International Tables Vol C Tables 4.2.6.8 and 6.1.1.4'
V V 0.3005 0.5294 'International Tables Vol C Tables 4.2.6.8 and 6.1.1.4'

loop_
_geom_angle_atom_site_label_1
_geom_angle_atom_site_label_2
_geom_angle_atom_site_label_3
_geom_angle
C2 O1 V1 116.2(2)
O36 V1 N32 96.36(14)
O36 V1 O1 100.09(13)
N32 V1 O1 104.65(12)
O36 V1 N10 106.20(13)
N32 V1 N10 157.24(13)
O1 V1 N10 74.66(11)
O36 V1 N17 93.60(13)
N32 V1 N17 101.03(12)
O1 V1 N17 149.20(11)
N10 V1 N17 75.06(11)
O36 V1 O25 172.63(13)
N32 V1 O25 76.40(11)
O1 V1 O25 83.32(11)
N10 V1 O25 80.96(10)
N17 V1 O25 86.51(11)
O1 C2 N9 124.0(3)
O1 C2 C3 117.5(4)
N9 C2 C3 118.4(3)
O74 V2 N70 94.84(13)
O74 V2 O40 98.98(12)
N70 V2 O40 97.88(11)
O74 V2 N49 105.81(13)
N70 V2 N49 158.76(12)
O40 V2 N49 74.36(11)
O74 V2 O63 170.20(12)
N70 V2 O63 77.11(11)
O40 V2 O63 87.78(11)
N49 V2 O63 82.78(11)
O74 V2 N56 94.50(13)
N70 V2 N56 109.43(12)
O40 V2 N56 148.32(12)
N49 V2 N56 74.42(12)
O63 V2 N56 83.13(11)
C4 C3 C8 118.8(4)
C4 C3 C2 120.2(4)
C8 C3 C2 120.9(4)
C3 C4 C5 119.9(6)
C3 C4 H4 120.1
C5 C4 H4 120.1
C6 C5 C4 120.5(6)
C6 C5 H5 119.7
C4 C5 H5 119.7
C7 C6 C5 120.5(6)
C7 C6 H6 119.7
C5 C6 H6 119.7
C6 C7 C8 120.5(6)
C6 C7 H7 119.7
C8 C7 H7 119.7
C3 C8 C7 119.7(6)
C3 C8 H8 120.1
C7 C8 H8 120.1
C2 N9 N10 107.5(3)
C11 N10 N9 121.9(3)
C11 N10 V1 120.6(2)
N9 N10 V1 117.4(2)
N10 C11 C12 113.2(3)
N10 C11 C18 125.5(3)
C12 C11 C18 121.3(3)
N17 C12 C13 120.7(4)
N17 C12 C11 114.8(3)
C13 C12 C11 124.5(3)
C12 C13 C14 119.2(4)
C12 C13 H13 120.4
C14 C13 H13 120.4
C15 C14 C13 119.3(4)
C15 C14 H14 120.4
C13 C14 H14 120.4
C16 C15 C14 119.0(4)
C16 C15 H15 120.5
C14 C15 H15 120.5
N17 C16 C15 122.6(4)
N17 C16 H16 118.7
C15 C16 H16 118.7
C16 N17 C12 119.2(3)
C16 N17 V1 124.5(3)
C12 N17 V1 115.5(2)
C23 C18 C19 119.5(3)
C23 C18 C11 120.3(3)
C19 C18 C11 120.2(3)
C20 C19 C18 119.6(4)
C20 C19 H19 120.2
C18 C19 H19 120.2
C21 C20 C19 120.4(4)
C21 C20 H20 119.8
C19 C20 H20 119.8
C22 C21 C20 119.7(4)
C22 C21 H21 120.1
C20 C21 H21 120.1
C21 C22 C23 120.9(4)
C21 C22 H22 119.6
C23 C22 H22 119.6
C18 C23 C22 119.8(4)
C18 C23 H23 120.1
C22 C23 H23 120.1
C26 O25 V1 113.7(2)
O25 C26 C27 125.0(3)
O25 C26 C31 115.2(3)
C27 C26 C31 119.7(3)
C28 C27 C26 119.4(4)
C28 C27 H27 120.3
C26 C27 H27 120.3
C27 C28 C29 120.2(4)
C27 C28 H28 119.9
C29 C28 H28 119.9
C30 C29 C28 123.2(4)
C30 C29 N33' 116.9(10)
C28 C29 N33' 119.5(10)
C30 C29 N33 117.4(9)
C28 C29 N33 119.0(9)
C29 C30 C31 117.1(4)
C29 C30 H30 121.4
C31 C30 H30 121.4
N32 C31 C30 126.6(3)
N32 C31 C26 113.0(3)
C30 C31 C26 120.4(4)
C31 N32 V1 121.5(2)
C31 N32 H32 119.3
V1 N32 H32 119.3
O34 N33 O35 125.0(17)
O34 N33 C29 118.4(15)
O35 N33 C29 116(2)
O35' N33' O34' 125.3(19)
O35' N33' C29 118(2)
O34' N33' C29 116.2(16)
C41 O40 V2 116.7(2)
O40 C41 N48 123.6(3)
O40 C41 C42 118.2(3)
N48 C41 C42 118.2(3)
C43 C42 C47 118.5(4)
C43 C42 C41 120.9(4)
C47 C42 C41 120.6(4)
C42 C43 C44 120.9(5)
C42 C43 H43 119.6
C44 C43 H43 119.6
C45 C44 C43 120.4(5)
C45 C44 H44 119.8
C43 C44 H44 119.8
C46 C45 C44 119.5(5)
C46 C45 H45 120.2
C44 C45 H45 120.2
C45 C46 C47 120.4(5)
C45 C46 H46 119.8
C47 C46 H46 119.8
C46 C47 C42 120.3(5)
C46 C47 H47 119.9
C42 C47 H47 119.9
C41 N48 N49 107.5(3)
C50 N49 N48 120.4(3)
C50 N49 V2 121.8(3)
N48 N49 V2 117.8(2)
N56 C51 C52 121.4(4)
N56 C51 C50 115.0(3)
C52 C51 C50 123.5(4)
C53 C52 C51 119.1(4)
C53 C52 H52 120.5
C51 C52 H52 120.5
C54 C53 C52 119.6(4)
C54 C53 H53 120.2
C52 C53 H53 120.2
C53 C54 C55 119.4(4)
C53 C54 H54 120.3
C55 C54 H54 120.3
N56 C55 C54 121.8(4)
N56 C55 H55 119.1
C54 C55 H55 119.1
C55 N56 C51 118.7(3)
C55 N56 V2 124.9(3)
C51 N56 V2 116.3(2)
N49 C50 C51 112.4(3)
N49 C50 C57 123.1(4)
C51 C50 C57 124.5(4)
C58 C57 C62 120.0
C58 C57 C50 120.6(4)
C62 C57 C50 119.4(4)
C57 C58 C59 120.0
C57 C58 H58 120.0
C59 C58 H58 120.0
C58 C59 C60 120.0
C58 C59 H59 120.0
C60 C59 H59 120.0
C61 C60 C59 120.0
C61 C60 H60 120.0
C59 C60 H60 120.0
C60 C61 C62 120.0
C60 C61 H61 120.0
C62 C61 H61 120.0
C61 C62 C57 120.0
C61 C62 H62 120.0
C57 C62 H62 120.0
C58' C57' C62' 120.0
C59' C58' C57' 120.0
C59' C58' H58' 120.0
C57' C58' H58' 120.0
C60' C59' C58' 120.0
C60' C59' H59' 120.0
C58' C59' H59' 120.0
C59' C60' C61' 120.0
C59' C60' H60' 120.0
C61' C60' H60' 120.0
C60' C61' C62' 120.0
C60' C61' H61' 120.0
C62' C61' H61' 120.0
C61' C62' C57' 120.0
C61' C62' H62' 120.0
C57' C62' H62' 120.0
C64 O63 V2 113.7(2)
O63 C64 C65 125.4(4)
O63 C64 C69 116.0(3)
C65 C64 C69 118.6(4)
C66 C65 C64 119.8(4)
C66 C65 H65 120.1
C64 C65 H65 120.1
C65 C66 C67 119.8(4)
C65 C66 H66 120.1
C67 C66 H66 120.1
C68 C67 C66 122.8(4)
C68 C67 N71 119.7(4)
C66 C67 N71 117.5(4)
C67 C68 C69 117.8(4)
C67 C68 H68 121.1
C69 C68 H68 121.1
N70 C69 C68 126.6(3)
N70 C69 C64 112.2(3)
C68 C69 C64 121.2(3)
C69 N70 V2 120.2(2)
C69 N70 H70 119.9
V2 N70 H70 119.9
O73 N71 O72 123.0(4)
O73 N71 C67 119.0(5)
O72 N71 C67 118.0(4)

loop_
_geom_bond_atom_site_label_1
_geom_bond_atom_site_label_2
_geom_bond_distance
O1 C2 1.287(4)
O1 V1 1.980(3)
V1 O36 1.593(3)
V1 N32 1.895(3)
V1 N10 2.083(3)
V1 N17 2.114(3)
V1 O25 2.144(3)
C2 N9 1.318(5)
C2 C3 1.489(5)
V2 O74 1.596(2)
V2 N70 1.903(3)
V2 O40 1.977(2)
V2 N49 2.091(3)
V2 O63 2.106(3)
V2 N56 2.122(3)
C3 C4 1.377(6)
C3 C8 1.382(6)
C4 C5 1.397(7)
C4 H4 0.9300
C5 C6 1.348(10)
C5 H5 0.9300
C6 C7 1.343(9)
C6 H6 0.9300
C7 C8 1.399(7)
C7 H7 0.9300
C8 H8 0.9300
N9 N10 1.380(4)
N10 C11 1.295(5)
C11 C12 1.472(5)
C11 C18 1.483(5)
C12 N17 1.363(5)
C12 C13 1.382(5)
C13 C14 1.387(6)
C13 H13 0.9300
C14 C15 1.374(6)
C14 H14 0.9300
C15 C16 1.373(6)
C15 H15 0.9300
C16 N17 1.330(5)
C16 H16 0.9300
C18 C23 1.387(6)
C18 C19 1.391(6)
C19 C20 1.388(5)
C19 H19 0.9300
C20 C21 1.381(7)
C20 H20 0.9300
C21 C22 1.364(7)
C21 H21 0.9300
C22 C23 1.387(6)
C22 H22 0.9300
C23 H23 0.9300
O25 C26 1.299(4)
C26 C27 1.405(5)
C26 C31 1.419(5)
C27 C28 1.366(6)
C27 H27 0.9300
C28 C29 1.383(7)
C28 H28 0.9300
C29 C30 1.380(6)
C29 N33' 1.480(11)
C29 N33 1.480(10)
C30 C31 1.404(5)
C30 H30 0.9300
C31 N32 1.359(5)
N32 H32 0.8600
N33 O34 1.224(13)
N33 O35 1.224(15)
N33' O35' 1.224(16)
N33' O34' 1.224(13)
O40 C41 1.300(4)
C41 N48 1.316(5)
C41 C42 1.467(5)
C42 C43 1.366(6)
C42 C47 1.386(6)
C43 C44 1.378(6)
C43 H43 0.9300
C44 C45 1.365(7)
C44 H44 0.9300
C45 C46 1.361(8)
C45 H45 0.9300
C46 C47 1.382(7)
C46 H46 0.9300
C47 H47 0.9300
N48 N49 1.376(4)
N49 C50 1.292(5)
C51 N56 1.359(5)
C51 C52 1.382(5)
C51 C50 1.480(5)
C52 C53 1.374(7)
C52 H52 0.9300
C53 C54 1.360(7)
C53 H53 0.9300
C54 C55 1.389(6)
C54 H54 0.9300
C55 N56 1.334(5)
C55 H55 0.9300
C50 C57 1.485(5)
C57 C58 1.3900
C57 C62 1.3900
C58 C59 1.3900
C58 H58 0.9300
C59 C60 1.3900
C59 H59 0.9300
C60 C61 1.3900
C60 H60 0.9300
C61 C62 1.3900
C61 H61 0.9300
C62 H62 0.9300
C57' C58' 1.3900
C57' C62' 1.3900
C58' C59' 1.3900
C58' H58' 0.9300
C59' C60' 1.3900
C59' H59' 0.9300
C60' C61' 1.3900
C60' H60' 0.9300
C61' C62' 1.3900
C61' H61' 0.9300
C62' H62' 0.9300
O63 C64 1.286(4)
C64 C65 1.400(5)
C64 C69 1.427(5)
C65 C66 1.382(6)
C65 H65 0.9300
C66 C67 1.392(6)
C66 H66 0.9300
C67 C68 1.369(5)
C67 N71 1.455(6)
C68 C69 1.392(5)
C68 H68 0.9300
C69 N70 1.351(4)
N70 H70 0.8600
N71 O73 1.210(5)
N71 O72 1.213(6)
